data_7222910
loop_
_publ_author_name
'Meske, W.'
'Babel, D.'

_publ_section_title
;
 Kristallstrukturen von Octacyanomolybdaten(IV), I Ag4 (N H3)5 Mo (C N)8
 (H2 O)1.5.
;
_journal_name_full
;
Zeitschrift fuer Naturforschung, Teil B. Anorganische Chemie, Organische 
Chemie (42,1987-)
;
_journal_page_first 1167
_journal_page_last 1173
_journal_volume 43
_journal_year 1988
_chemical_formula_sum 'C8 H18 Ag4 Mo N13 O1.5'
_chemical_name_systematic 'Ag4 (N H3)5 Mo (C N)8 (H2 O)1.5'
_space_group_IT_number 2
_symmetry_space_group_name_Hall '-P 1'
_symmetry_space_group_name_H-M 'P -1'
_cell_angle_alpha 102.53
_cell_angle_beta 94.59
_cell_angle_gamma 81.48
_cell_formula_units_Z 2
_cell_length_a 9.746
_cell_length_b 14.776
_cell_length_c 7.755
_cell_volume 1076.817
_citation_journal_id_ASTM ZNBSEN
_cod_data_source_file Meske_ZNBSEN_1988_971.cif
_cod_data_source_block C8H18Ag4Mo1N13O1.5
_cod_original_formula_sum 'C8 H18 Ag4 Mo1 N13 O1.5'
_cod_database_code 7222910

loop_
_symmetry_equiv_pos_as_xyz
x,y,z
-x,-y,-z

loop_
_atom_site_label
_atom_site_type_symbol
_atom_site_fract_x
_atom_site_fract_y
_atom_site_fract_z
_atom_site_occupancy
_atom_site_U_iso_or_equiv
C8 C+2 0.0871 0.293 0.6756 1 0.0
N11 N-3 0.3224 0.6889 0.417 1 0.0
H9 H+1 0.377 0.6399 0.376 1 0.0
C7 C+2 0.2184 0.1168 0.6238 1 0.0
N12 N-3 0.4542 0.9177 0.6877 1 0.0
H1 H+1 0.274 0.4132 0.538 1 0.0
H15 H+1 0.011 0.8159 0.656 1 0.0
C3 C+2 0.3392 0.253 0.1095 1 0.0
H4 H+1 0.3861 0.683 1.031 1 0.0
H2 H+1 0.3173 0.4776 0.46 1 0.0
N7 N-3 0.2217 0.0585 0.4982 1 0.0
C1 C+2 0.0167 0.17 0.8405 1 0.0
O2 O-2 0.1844 0.5444 0.1314 0.5 0.0
H7 H+1 0.35 0.7338 0.383 1 0.0
N3 N-3 0.4062 0.27 0.2358 1 0.0
N4 N-3 0.2607 0.0338 0.0342 1 0.0
Mo1 Mo+4 0.2125 0.2219 0.8648 1 0.0
H11 H+1 0.462 0.9137 0.5779 1 0.0
C5 C+2 0.2971 0.3486 0.8641 1 0.0
H6 H+1 0.257 0.7304 1.006 1 0.0
C4 C+2 0.2445 0.0989 0.9754 1 0.0
N5 N-3 0.3439 0.4173 0.8669 1 0.0
H13 H+1 -0.016 0.9093 0.725 1 0.0
Ag1 Ag+1 0.26 -0.0528 0.2498 1 0.0
H8 H+1 0.2439 0.6819 0.363 1 0.0
H3 H+1 0.218 0.4248 0.3761 1 0.0
Ag2 Ag+1 0.1018 0.5678 0.6082 1 0.0
N10 N-3 0.3135 0.6823 0.9629 1 0.0
Ag4 Ag+1 0.2456 0.8964 0.7162 1 0.0
N6 N-3 0.5377 0.1496 0.7513 1 0.0
O1 O-2 0.4658 0.4921 0.2516 1 0.0
N1 N-3 -0.0904 0.1422 0.8252 1 0.0
N13 N-3 0.0429 0.8612 0.7286 1 0.0
H5 H+1 0.276 0.6351 0.972 1 0.0
N8 N-3 0.0169 0.3301 0.5825 1 0.0
C2 C+2 0.0801 0.3146 0.0539 1 0.0
H12 H+1 0.5266 0.8862 0.724 1 0.0
N9 N-3 0.2461 0.4542 0.4768 1 0.0
H10 H+1 0.458 0.9746 0.737 1 0.0
N2 N-3 0.0107 0.363 0.1611 1 0.0
H14 H+1 0.041 0.85 0.8313 1 0.0
Ag3 Ag+1 0.3501 0.6863 0.6939 1 0.0
C6 C+2 0.424 0.1777 0.7884 1 0.0
